data_4069664
loop_
_publ_author_name
'Renfrew, Anna K.'
'Phillips, Andrew D.'
'Tapavicza, Enrico'
'Scopelliti, Rosario'
'Rothlisberger, Ursula'
'Dyson, Paul J.'

_publ_section_title
;
 Tuning the Efficacy of Ruthenium(II)-Arene (RAPTA) Antitumor Compounds
 with Fluorinated Arene Ligands
;
_journal_issue 17
_journal_name_full Organometallics
_journal_page_first 5061
_journal_paper_doi 10.1021/om900345n
_journal_volume 28
_journal_year 2009
_chemical_formula_moiety 'C18 H26 O4 Ru'
_chemical_formula_sum 'C18 H26 O4 Ru'
_chemical_formula_weight 407.46
_chemical_name_common CODRu(acac)2
_chemical_name_systematic
; 
 ? 
;
_space_group_IT_number 14
_symmetry_cell_setting monoclinic
_symmetry_space_group_name_Hall '-P 2yn'
_symmetry_space_group_name_H-M 'P 1 21/n 1'
_atom_sites_solution_hydrogens geom
_atom_sites_solution_primary direct
_atom_sites_solution_secondary difmap
_audit_creation_method SHELXL-97
_cell_angle_alpha 90.00
_cell_angle_beta 104.012(3)
_cell_angle_gamma 90.00
_cell_formula_units_Z 4
_cell_length_a 7.7873(3)
_cell_length_b 16.0694(4)
_cell_length_c 14.4680(4)
_cell_measurement_reflns_used 7975
_cell_measurement_temperature 140(2)
_cell_measurement_theta_max 28.2308
_cell_measurement_theta_min 2.8957
_cell_volume 1756.61(10)
_computing_cell_refinement
;
CrysAlis RED, Oxford Diffraction Ltd.,
Version 1.171.32.24 (release 21-04-2008 CrysAlis171 .NET)
(compiled Apr 21 2008,18:23:10)
;
_computing_data_collection
;
CrysAlis CCD, Oxford Diffraction Ltd.,
Version 1.171.32.24 (release 21-04-2008 CrysAlis171 .NET)
(compiled Apr 21 2008,18:23:10)
;
_computing_data_reduction
;
CrysAlis RED, Oxford Diffraction Ltd.,
Version 1.171.32.24 (release 21-04-2008 CrysAlis171 .NET)
(compiled Apr 21 2008,18:23:10)
;
_computing_molecular_graphics 'Diamond 3.0f(Brandenburg, 2006)'
_computing_publication_material 'WINGX (Farrugia, 1999)'
_computing_structure_refinement 'SHELXL-97 (Sheldrick, 1997)'
_computing_structure_solution 'SHELXS-97 (Sheldrick, 1990)'
_diffrn_ambient_temperature 140(2)
_diffrn_detector 'Oxford Diffraction Sapphire CCD'
_diffrn_detector_area_resol_mean 8.2812
_diffrn_measured_fraction_theta_full 0.965
_diffrn_measured_fraction_theta_max 0.965
_diffrn_measurement_device_type 'Kuma KM4'
_diffrn_measurement_method '\F and \W scans'
_diffrn_radiation_monochromator graphite
_diffrn_radiation_source 'Kuma (Mo) X-ray Source'
_diffrn_radiation_type MoK\a
_diffrn_radiation_wavelength 0.71073
_diffrn_reflns_av_R_equivalents 0.0231
_diffrn_reflns_av_sigmaI/netI 0.0198
_diffrn_reflns_limit_h_max 8
_diffrn_reflns_limit_h_min -8
_diffrn_reflns_limit_k_max 19
_diffrn_reflns_limit_k_min -19
_diffrn_reflns_limit_l_max 15
_diffrn_reflns_limit_l_min -17
_diffrn_reflns_number 10241
_diffrn_reflns_theta_full 25.00
_diffrn_reflns_theta_max 25.00
_diffrn_reflns_theta_min 2.90
_exptl_absorpt_coefficient_mu 0.909
_exptl_absorpt_correction_T_max 0.865
_exptl_absorpt_correction_T_min 0.725
_exptl_absorpt_correction_type multi-scan
_exptl_absorpt_process_details
;
CrysAlis RED, Oxford Diffraction Ltd.,
Version 1.171.32.24 (release 21-04-2008 CrysAlis171 .NET)
(compiled Apr 21 2008,18:23:10)
Empirical absorption correction using spherical harmonics,
implemented in SCALE3 ABSPACK scaling algorithm.
;
_exptl_crystal_colour yellow
_exptl_crystal_density_diffrn 1.541
_exptl_crystal_density_method 'not measured'
_exptl_crystal_description prismatic
_exptl_crystal_F_000 840
_exptl_crystal_size_max 0.38
_exptl_crystal_size_mid 0.21
_exptl_crystal_size_min 0.16
_refine_diff_density_max 0.959
_refine_diff_density_min -0.427
_refine_diff_density_rms 0.074
_refine_ls_extinction_method none
_refine_ls_goodness_of_fit_ref 1.016
_refine_ls_hydrogen_treatment constr
_refine_ls_matrix_type full
_refine_ls_number_parameters 212
_refine_ls_number_reflns 2986
_refine_ls_number_restraints 0
_refine_ls_restrained_S_all 1.016
_refine_ls_R_factor_all 0.0315
_refine_ls_R_factor_gt 0.0249
_refine_ls_shift/su_max 0.002
_refine_ls_shift/su_mean 0.003
_refine_ls_structure_factor_coef Fsqd
_refine_ls_weighting_details 'calc w=1/[\s^2^(Fo^2^)+(0.0471P)^2^+0.0000P] where P=(Fo^2^+2Fc^2^)/3'
_refine_ls_weighting_scheme calc
_refine_ls_wR_factor_gt 0.0630
_refine_ls_wR_factor_ref 0.0652
_reflns_number_gt 2561
_reflns_number_total 2986
_reflns_threshold_expression I>2\s(I)
_cod_data_source_file om900345n_si_001.cif
_cod_data_source_block pd430
_cod_original_sg_symbol_H-M 'P 2 1 / n'
_cod_database_code 4069664

loop_
_symmetry_equiv_pos_as_xyz
'x, y, z'
'-x+1/2, y+1/2, -z+1/2'
'-x, -y, -z'
'x-1/2, -y-1/2, z-1/2'

loop_
_atom_site_label
_atom_site_type_symbol
_atom_site_fract_x
_atom_site_fract_y
_atom_site_fract_z
_atom_site_U_iso_or_equiv
_atom_site_adp_type
_atom_site_occupancy
_atom_site_symmetry_multiplicity
_atom_site_calc_flag
_atom_site_refinement_flags
Ru1 Ru 0.60946(2) 0.222997(10) 0.912162(12) 0.01348(9) Uani 1 1 d .
O1 O 0.8353(2) 0.21157(10) 0.86212(11) 0.0193(4) Uani 1 1 d .
O2 O 0.4861(2) 0.13429(9) 0.81549(11) 0.0175(4) Uani 1 1 d .
O3 O 0.7376(2) 0.12952(9) 0.99940(11) 0.0179(4) Uani 1 1 d .
O4 O 0.3848(2) 0.20263(10) 0.96208(11) 0.0177(4) Uani 1 1 d .
C1 C 0.8482(3) 0.16736(14) 0.79103(15) 0.0183(5) Uani 1 1 d .
C2 C 1.0237(3) 0.17337(17) 0.76680(17) 0.0270(6) Uani 1 1 d .
H2A H 1.0278 0.2242 0.7300 0.041 Uiso 1 1 calc R
H2B H 1.0404 0.1249 0.7289 0.041 Uiso 1 1 calc R
H2C H 1.1179 0.1750 0.8256 0.041 Uiso 1 1 calc R
C3 C 0.7168(3) 0.11711(14) 0.73539(16) 0.0208(5) Uani 1 1 d .
H3 H 0.7440 0.0905 0.6821 0.025 Uiso 1 1 calc R
C4 C 0.5500(3) 0.10223(13) 0.75048(16) 0.0171(5) Uani 1 1 d .
C5 C 0.4297(3) 0.04105(14) 0.68708(16) 0.0214(5) Uani 1 1 d .
H5A H 0.4417 -0.0137 0.7178 0.032 Uiso 1 1 calc R
H5B H 0.4624 0.0371 0.6259 0.032 Uiso 1 1 calc R
H5C H 0.3068 0.0600 0.6763 0.032 Uiso 1 1 calc R
C6 C 0.6753(3) 0.08782(14) 1.05848(16) 0.0204(5) Uani 1 1 d .
C7 C 0.7996(3) 0.02432(16) 1.11511(19) 0.0287(6) Uani 1 1 d .
H7A H 0.8839 0.0063 1.0786 0.043 Uiso 1 1 calc R
H7B H 0.7318 -0.0238 1.1281 0.043 Uiso 1 1 calc R
H7C H 0.8642 0.0491 1.1754 0.043 Uiso 1 1 calc R
C8 C 0.5072(3) 0.09739(16) 1.07462(17) 0.0258(6) Uani 1 1 d .
H8 H 0.4799 0.0635 1.1229 0.031 Uiso 1 1 calc R
C9 C 0.3755(3) 0.15117(15) 1.02764(16) 0.0208(5) Uani 1 1 d .
C10 C 0.2017(4) 0.15300(19) 1.05498(18) 0.0331(7) Uani 1 1 d .
H10A H 0.1952 0.2032 1.0924 0.050 Uiso 1 1 calc R
H10B H 0.1916 0.1036 1.0931 0.050 Uiso 1 1 calc R
H10C H 0.1049 0.1534 0.9973 0.050 Uiso 1 1 calc R
C11 C 0.5671(3) 0.31741(14) 0.80099(16) 0.0212(6) Uani 1 1 d .
H11 H 0.5360 0.2944 0.7348 0.025 Uiso 1 1 calc R
C12 C 0.7193(4) 0.37859(16) 0.81944(18) 0.0299(6) Uani 1 1 d .
H12A H 0.6758 0.4327 0.7902 0.036 Uiso 1 1 calc R
H12B H 0.8108 0.3582 0.7879 0.036 Uiso 1 1 calc R
C13 C 0.8042(4) 0.39208(16) 0.92545(18) 0.0328(7) Uani 1 1 d .
H13A H 0.9317 0.4041 0.9334 0.039 Uiso 1 1 calc R
H13B H 0.7496 0.4415 0.9475 0.039 Uiso 1 1 calc R
C14 C 0.7852(3) 0.31819(15) 0.98822(16) 0.0216(6) Uani 1 1 d .
H14 H 0.9004 0.2962 1.0269 0.026 Uiso 1 1 calc R
C15 C 0.6477(3) 0.30915(14) 1.03078(16) 0.0197(5) Uani 1 1 d .
H15 H 0.6810 0.2819 1.0948 0.024 Uiso 1 1 calc R
C16 C 0.4908(4) 0.36774(16) 1.01773(18) 0.0297(6) Uani 1 1 d .
H16A H 0.5307 0.4206 1.0513 0.036 Uiso 1 1 calc R
H16B H 0.4014 0.3427 1.0477 0.036 Uiso 1 1 calc R
C17 C 0.4034(4) 0.38696(16) 0.91311(19) 0.0321(7) Uani 1 1 d .
H17A H 0.2751 0.3956 0.9065 0.039 Uiso 1 1 calc R
H17B H 0.4529 0.4397 0.8954 0.039 Uiso 1 1 calc R
C18 C 0.4277(3) 0.31971(15) 0.84389(17) 0.0224(6) Uani 1 1 d .
H18 H 0.3141 0.2980 0.8030 0.027 Uiso 1 1 calc R

loop_
_atom_site_aniso_label
_atom_site_aniso_U_11
_atom_site_aniso_U_22
_atom_site_aniso_U_33
_atom_site_aniso_U_23
_atom_site_aniso_U_13
_atom_site_aniso_U_12
Ru1 0.01321(13) 0.01388(12) 0.01312(12) 0.00004(7) 0.00273(8) -0.00117(7)
O1 0.0152(10) 0.0254(9) 0.0171(8) -0.0010(7) 0.0038(7) -0.0043(7)
O2 0.0141(9) 0.0187(8) 0.0198(8) -0.0029(7) 0.0042(7) -0.0024(6)
O3 0.0145(9) 0.0188(8) 0.0201(9) 0.0018(7) 0.0037(7) 0.0006(7)
O4 0.0138(9) 0.0220(8) 0.0175(8) 0.0016(7) 0.0039(7) 0.0021(7)
C1 0.0179(14) 0.0219(12) 0.0157(12) 0.0036(10) 0.0050(9) 0.0023(10)
C2 0.0196(15) 0.0400(15) 0.0222(13) -0.0002(11) 0.0063(10) -0.0013(11)
C3 0.0209(15) 0.0245(13) 0.0184(12) -0.0056(10) 0.0072(10) 0.0021(10)
C4 0.0193(14) 0.0134(11) 0.0173(12) 0.0016(9) 0.0017(10) 0.0042(9)
C5 0.0202(14) 0.0225(12) 0.0200(12) -0.0046(10) 0.0018(10) -0.0008(10)
C6 0.0196(14) 0.0184(12) 0.0203(12) 0.0028(10) -0.0008(10) -0.0035(10)
C7 0.0220(15) 0.0264(14) 0.0352(15) 0.0113(11) 0.0022(12) 0.0007(11)
C8 0.0209(16) 0.0321(14) 0.0238(13) 0.0143(11) 0.0042(11) -0.0035(11)
C9 0.0177(14) 0.0295(13) 0.0153(12) -0.0014(10) 0.0043(9) -0.0029(10)
C10 0.0220(16) 0.0543(18) 0.0247(14) 0.0083(13) 0.0094(11) 0.0018(13)
C11 0.0270(15) 0.0184(12) 0.0162(12) 0.0043(10) 0.0016(10) -0.0018(10)
C12 0.0342(17) 0.0258(14) 0.0266(14) 0.0095(11) 0.0014(12) -0.0097(12)
C13 0.0423(19) 0.0270(14) 0.0267(14) 0.0012(11) 0.0037(12) -0.0162(12)
C14 0.0244(15) 0.0222(12) 0.0160(12) -0.0054(10) 0.0002(10) -0.0057(10)
C15 0.0229(15) 0.0187(12) 0.0156(12) -0.0034(9) 0.0007(10) -0.0010(10)
C16 0.0343(17) 0.0239(13) 0.0279(14) -0.0095(11) 0.0021(12) 0.0087(11)
C17 0.0360(18) 0.0253(14) 0.0324(15) 0.0022(12) 0.0033(12) 0.0128(12)
C18 0.0223(15) 0.0200(12) 0.0206(12) 0.0046(10) -0.0032(10) 0.0002(10)

loop_
_atom_type_symbol
_atom_type_description
_atom_type_scat_dispersion_real
_atom_type_scat_dispersion_imag
_atom_type_scat_source
C C 0.0033 0.0016 'International Tables Vol C Tables 4.2.6.8 and 6.1.1.4'
H H 0.0000 0.0000 'International Tables Vol C Tables 4.2.6.8 and 6.1.1.4'
O O 0.0106 0.0060 'International Tables Vol C Tables 4.2.6.8 and 6.1.1.4'
Ru Ru -1.2594 0.8363 'International Tables Vol C Tables 4.2.6.8 and 6.1.1.4'

loop_
_geom_angle_atom_site_label_1
_geom_angle_atom_site_label_2
_geom_angle_atom_site_label_3
_geom_angle
O3 Ru1 O2 89.34(6)
O3 Ru1 O1 79.78(6)
O2 Ru1 O1 89.83(6)
O3 Ru1 O4 89.76(6)
O2 Ru1 O4 80.42(6)
O1 Ru1 O4 165.82(7)
O3 Ru1 C14 92.93(8)
O2 Ru1 C14 164.76(9)
O1 Ru1 C14 75.77(8)
O4 Ru1 C14 114.64(8)
O3 Ru1 C15 91.56(7)
O2 Ru1 C15 158.33(9)
O1 Ru1 C15 111.63(8)
O4 Ru1 C15 77.93(8)
C14 Ru1 C15 36.73(9)
O3 Ru1 C18 165.23(9)
O2 Ru1 C18 92.34(8)
O1 Ru1 C18 114.88(8)
O4 Ru1 C18 76.08(8)
C14 Ru1 C18 89.30(10)
C15 Ru1 C18 81.52(9)
O3 Ru1 C11 157.80(9)
O2 Ru1 C11 91.05(8)
O1 Ru1 C11 78.03(9)
O4 Ru1 C11 112.18(8)
C14 Ru1 C11 81.22(9)
C15 Ru1 C11 96.14(9)
C18 Ru1 C11 36.88(9)
C1 O1 Ru1 124.94(16)
C4 O2 Ru1 125.37(16)
C6 O3 Ru1 126.16(16)
C9 O4 Ru1 124.51(16)
O1 C1 C3 126.7(2)
O1 C1 C2 114.1(2)
C3 C1 C2 119.1(2)
C1 C2 H2A 109.5
C1 C2 H2B 109.5
H2A C2 H2B 109.5
C1 C2 H2C 109.5
H2A C2 H2C 109.5
H2B C2 H2C 109.5
C4 C3 C1 126.3(2)
C4 C3 H3 116.9
C1 C3 H3 116.9
O2 C4 C3 126.4(2)
O2 C4 C5 114.7(2)
C3 C4 C5 118.9(2)
C4 C5 H5A 109.5
C4 C5 H5B 109.5
H5A C5 H5B 109.5
C4 C5 H5C 109.5
H5A C5 H5C 109.5
H5B C5 H5C 109.5
O3 C6 C8 125.6(2)
O3 C6 C7 115.1(2)
C8 C6 C7 119.4(2)
C6 C7 H7A 109.5
C6 C7 H7B 109.5
H7A C7 H7B 109.5
C6 C7 H7C 109.5
H7A C7 H7C 109.5
H7B C7 H7C 109.5
C9 C8 C6 126.9(2)
C9 C8 H8 116.6
C6 C8 H8 116.6
O4 C9 C8 127.0(2)
O4 C9 C10 113.7(2)
C8 C9 C10 119.4(2)
C9 C10 H10A 109.5
C9 C10 H10B 109.5
H10A C10 H10B 109.5
C9 C10 H10C 109.5
H10A C10 H10C 109.5
H10B C10 H10C 109.5
C18 C11 C12 125.0(2)
C18 C11 Ru1 71.35(13)
C12 C11 Ru1 110.52(15)
C18 C11 H11 114.0
C12 C11 H11 114.0
Ru1 C11 H11 114.0
C11 C12 C13 113.5(2)
C11 C12 H12A 108.9
C13 C12 H12A 108.9
C11 C12 H12B 108.9
C13 C12 H12B 108.9
H12A C12 H12B 107.7
C14 C13 C12 113.9(2)
C14 C13 H13A 108.8
C12 C13 H13A 108.8
C14 C13 H13B 108.8
C12 C13 H13B 108.8
H13A C13 H13B 107.7
C15 C14 C13 123.5(2)
C15 C14 Ru1 71.72(14)
C13 C14 Ru1 112.83(15)
C15 C14 H14 113.9
C13 C14 H14 113.9
Ru1 C14 H14 113.9
C14 C15 C16 125.0(2)
C14 C15 Ru1 71.55(13)
C16 C15 Ru1 110.21(15)
C14 C15 H15 114.1
C16 C15 H15 114.1
Ru1 C15 H15 114.1
C15 C16 C17 113.5(2)
C15 C16 H16A 108.9
C17 C16 H16A 108.9
C15 C16 H16B 108.9
C17 C16 H16B 108.9
H16A C16 H16B 107.7
C18 C17 C16 114.3(2)
C18 C17 H17A 108.7
C16 C17 H17A 108.7
C18 C17 H17B 108.7
C16 C17 H17B 108.7
H17A C17 H17B 107.6
C11 C18 C17 123.8(2)
C11 C18 Ru1 71.77(14)
C17 C18 Ru1 112.43(15)
C11 C18 H18 113.9
C17 C18 H18 113.9
Ru1 C18 H18 113.9

loop_
_geom_bond_atom_site_label_1
_geom_bond_atom_site_label_2
_geom_bond_distance
Ru1 O3 2.0580(15)
Ru1 O2 2.0639(15)
Ru1 O1 2.0661(17)
Ru1 O4 2.0742(17)
Ru1 C14 2.167(2)
Ru1 C15 2.169(2)
Ru1 C18 2.172(2)
Ru1 C11 2.177(2)
O1 C1 1.274(3)
O2 C4 1.274(3)
O3 C6 1.271(3)
O4 C9 1.274(3)
C1 C3 1.396(3)
C1 C2 1.494(4)
C2 H2A 0.9800
C2 H2B 0.9800
C2 H2C 0.9800
C3 C4 1.389(4)
C3 H3 0.9500
C4 C5 1.506(3)
C5 H5A 0.9800
C5 H5B 0.9800
C5 H5C 0.9800
C6 C8 1.393(4)
C6 C7 1.505(3)
C7 H7A 0.9800
C7 H7B 0.9800
C7 H7C 0.9800
C8 C9 1.387(3)
C8 H8 0.9500
C9 C10 1.499(4)
C10 H10A 0.9800
C10 H10B 0.9800
C10 H10C 0.9800
C11 C18 1.376(4)
C11 C12 1.513(3)
C11 H11 1.0000
C12 C13 1.532(3)
C12 H12A 0.9900
C12 H12B 0.9900
C13 C14 1.524(3)
C13 H13A 0.9900
C13 H13B 0.9900
C14 C15 1.366(4)
C14 H14 1.0000
C15 C16 1.518(3)
C15 H15 1.0000
C16 C17 1.533(3)
C16 H16A 0.9900
C16 H16B 0.9900
C17 C18 1.516(4)
C17 H17A 0.9900
C17 H17B 0.9900
C18 H18 1.0000

loop_
_geom_torsion_atom_site_label_1
_geom_torsion_atom_site_label_2
_geom_torsion_atom_site_label_3
_geom_torsion_atom_site_label_4
_geom_torsion
O3 Ru1 O1 C1 94.86(18)
O2 Ru1 O1 C1 5.51(17)
O4 Ru1 O1 C1 51.8(3)
C14 Ru1 O1 C1 -169.44(19)
C15 Ru1 O1 C1 -177.52(17)
C18 Ru1 O1 C1 -87.00(18)
C11 Ru1 O1 C1 -85.60(18)
O3 Ru1 O2 C4 -86.24(17)
O1 Ru1 O2 C4 -6.45(17)
O4 Ru1 O2 C4 -176.11(18)
C14 Ru1 O2 C4 12.5(4)
C15 Ru1 O2 C4 -178.8(2)
C18 Ru1 O2 C4 108.44(18)
C11 Ru1 O2 C4 71.57(18)
O2 Ru1 O3 C6 -83.44(18)
O1 Ru1 O3 C6 -173.38(18)
O4 Ru1 O3 C6 -3.01(18)
C14 Ru1 O3 C6 111.65(18)
C15 Ru1 O3 C6 74.91(19)
C18 Ru1 O3 C6 13.3(4)
C11 Ru1 O3 C6 -174.6(2)
O3 Ru1 O4 C9 4.13(18)
O2 Ru1 O4 C9 93.50(18)
O1 Ru1 O4 C9 46.3(3)
C14 Ru1 O4 C9 -88.98(19)
C15 Ru1 O4 C9 -87.52(18)
C18 Ru1 O4 C9 -171.65(19)
C11 Ru1 O4 C9 -179.30(17)
Ru1 O1 C1 C3 -1.8(3)
Ru1 O1 C1 C2 177.07(15)
O1 C1 C3 C4 -3.9(4)
C2 C1 C3 C4 177.3(2)
Ru1 O2 C4 C3 3.7(3)
Ru1 O2 C4 C5 -177.86(13)
C1 C3 C4 O2 2.8(4)
C1 C3 C4 C5 -175.6(2)
Ru1 O3 C6 C8 0.5(3)
Ru1 O3 C6 C7 -178.57(15)
O3 C6 C8 C9 2.5(4)
C7 C6 C8 C9 -178.4(2)
Ru1 O4 C9 C8 -3.0(3)
Ru1 O4 C9 C10 175.86(15)
C6 C8 C9 O4 -1.1(4)
C6 C8 C9 C10 -179.9(2)
O3 Ru1 C11 C18 -176.68(16)
O2 Ru1 C11 C18 92.51(14)
O1 Ru1 C11 C18 -177.88(15)
O4 Ru1 C11 C18 12.43(16)
C14 Ru1 C11 C18 -100.68(15)
C15 Ru1 C11 C18 -67.01(15)
O3 Ru1 C11 C12 -55.4(3)
O2 Ru1 C11 C12 -146.19(19)
O1 Ru1 C11 C12 -56.58(18)
O4 Ru1 C11 C12 133.73(18)
C14 Ru1 C11 C12 20.62(19)
C15 Ru1 C11 C12 54.3(2)
C18 Ru1 C11 C12 121.3(2)
C18 C11 C12 C13 49.6(3)
Ru1 C11 C12 C13 -31.5(3)
C11 C12 C13 C14 26.8(4)
C12 C13 C14 C15 -91.3(3)
C12 C13 C14 Ru1 -8.7(3)
O3 Ru1 C14 C15 -88.69(14)
O2 Ru1 C14 C15 173.1(2)
O1 Ru1 C14 C15 -167.38(15)
O4 Ru1 C14 C15 2.39(16)
C18 Ru1 C14 C15 76.70(15)
C11 Ru1 C14 C15 112.84(15)
O3 Ru1 C14 C13 151.89(19)
O2 Ru1 C14 C13 53.6(4)
O1 Ru1 C14 C13 73.20(19)
O4 Ru1 C14 C13 -117.03(19)
C15 Ru1 C14 C13 -119.4(3)
C18 Ru1 C14 C13 -42.7(2)
C11 Ru1 C14 C13 -6.6(2)
C13 C14 C15 C16 3.6(4)
Ru1 C14 C15 C16 -102.2(2)
C13 C14 C15 Ru1 105.7(2)
O3 Ru1 C15 C14 92.80(14)
O2 Ru1 C15 C14 -175.06(17)
O1 Ru1 C15 C14 13.17(16)
O4 Ru1 C15 C14 -177.78(15)
C18 Ru1 C15 C14 -100.31(15)
C11 Ru1 C15 C14 -66.36(15)
O3 Ru1 C15 C16 -145.79(18)
O2 Ru1 C15 C16 -53.7(3)
O1 Ru1 C15 C16 134.58(17)
O4 Ru1 C15 C16 -56.37(18)
C14 Ru1 C15 C16 121.4(2)
C18 Ru1 C15 C16 21.10(19)
C11 Ru1 C15 C16 55.05(19)
C14 C15 C16 C17 49.7(3)
Ru1 C15 C16 C17 -31.5(3)
C15 C16 C17 C18 26.1(3)
C12 C11 C18 C17 2.8(4)
Ru1 C11 C18 C17 105.3(2)
C12 C11 C18 Ru1 -102.4(2)
C16 C17 C18 C11 -90.1(3)
C16 C17 C18 Ru1 -7.6(3)
O3 Ru1 C18 C11 175.1(2)
O2 Ru1 C18 C11 -88.62(14)
O1 Ru1 C18 C11 2.28(16)
O4 Ru1 C18 C11 -168.15(15)
C14 Ru1 C18 C11 76.22(15)
C15 Ru1 C18 C11 112.27(15)
O3 Ru1 C18 C17 55.3(4)
O2 Ru1 C18 C17 151.58(19)
O1 Ru1 C18 C17 -117.52(19)
O4 Ru1 C18 C17 72.05(19)
C14 Ru1 C18 C17 -43.6(2)
C15 Ru1 C18 C17 -7.53(19)
C11 Ru1 C18 C17 -119.8(3)
